data_7244940
loop_
_publ_author_name
'Akai, Ryota'
'Oka, Kouki'
'Nishida, Ryunosuke'
'Tohnai, Norimitsu'

_publ_section_title
;
 Systematic arrangement control of functional organic molecules
;
_journal_name_full CrystEngComm
_journal_paper_doi 10.1039/D2CE00336H
_journal_year 2022
_chemical_absolute_configuration rm
_chemical_formula_moiety 'C20 H12 O6 S4, 2(C3.592 H10.777 N)'
_chemical_formula_sum 'C28 H34 N2 O6 S4'
_chemical_formula_weight 622.81
_chemical_name_systematic BTDS-rac-sec-BuA
_space_group_crystal_system monoclinic
_space_group_IT_number 14
_space_group_name_Hall '-P 2ybc'
_space_group_name_H-M_alt 'P 1 21/c 1'
_atom_sites_solution_hydrogens geom
_atom_sites_solution_primary dual
_audit_block_doi 10.5517/ccdc.csd.cc2b8scs
_audit_creation_date 2021-07-14
_audit_creation_method
;
Olex2 1.3
(compiled 2020.11.12 svn.r5f609507 for OlexSys, GUI svn.r6272)
;
_audit_update_record
;
2022-02-20 deposited with the CCDC.	2022-05-09 downloaded from the CCDC.
;
_cell_angle_alpha 90
_cell_angle_beta 97.013(3)
_cell_angle_gamma 90
_cell_formula_units_Z 2
_cell_length_a 23.2637(8)
_cell_length_b 6.0279(2)
_cell_length_c 11.1259(3)
_cell_measurement_reflns_used 3575
_cell_measurement_temperature 293
_cell_measurement_theta_max 74.0260
_cell_measurement_theta_min 3.8440
_cell_volume 1548.53(9)
_computing_cell_refinement 'CrysAlisPro 1.171.39.20a (Rigaku OD, 2015)'
_computing_data_collection 'CrysAlisPro 1.171.39.20a (Rigaku OD, 2015)'
_computing_data_reduction 'CrysAlisPro 1.171.39.20a (Rigaku OD, 2015)'
_computing_molecular_graphics 'Olex2 1.3 (Dolomanov et al., 2009)'
_computing_publication_material 'Olex2 1.3 (Dolomanov et al., 2009)'
_computing_structure_refinement 'SHELXL 2018/3 (Sheldrick, 2015)'
_computing_structure_solution 'SHELXT 2018/2 (Sheldrick, 2018)'
_diffrn_ambient_temperature 293
_diffrn_detector 'CCD plate'
_diffrn_detector_area_resol_mean 10.0000
_diffrn_detector_type HyPix
_diffrn_measured_fraction_theta_full 0.995
_diffrn_measured_fraction_theta_max 0.969
_diffrn_measurement_details
;
List of Runs (angles in degrees, time in seconds):

  # Type    Start    End  Width  t~exp~   \w     \q     \k     \f   Frames
#--------------------------------------------------------------------------
  1  \w     33.00  69.00   0.50    1.00    --    0.00  77.00-120.00   72
  2  \w     16.00  50.00   0.50    1.00    --    0.00  37.00 120.00   68
  3  \w    -14.00  89.00   0.50    1.00    --    0.00  37.00 -60.00  206
  4  \w     44.00  70.00   0.50    5.00    --   94.90 -82.00 150.00   52
  5  \w      7.00  44.00   0.50    5.00    --   94.90 -61.00 -60.00   74
  6  \w     54.00  85.00   0.50    5.00    --   94.90 -61.00 -60.00   62
  7  \w     33.00 124.00   0.50    5.00    --   94.90 -82.00-180.00  182
  8  \w     17.00 123.00   0.50    5.00    --   94.90 -82.00 120.00  212
  9  \w     93.00 118.00   0.50    5.00    --   94.90 -61.00 -60.00   50
 10  \w     68.00 142.00   0.50    5.00    --   94.90  77.00 -60.00  148
 11  \w     93.00 123.00   0.50    5.00    --   94.90 -82.00  60.00   60
 12  \w     90.00 116.00   0.50    5.00    --   94.90 -82.00-120.00   52
 13  \w      7.00  34.00   0.50    5.00    --   94.90 -82.00 150.00   54
 14  \w    158.00 183.00   0.50    5.00    --   94.90  30.00-120.00   50
 15  \w     71.00 164.00   0.50    5.00    --   94.90  15.00  60.00  186
;
_diffrn_measurement_device 'four-circle diffractometer'
_diffrn_measurement_device_type 'XtaLAB Pro: Kappa single'
_diffrn_measurement_method '\w scans'
_diffrn_orient_matrix_type 'CrysAlisPro convention (1999,Acta A55,543-557)'
_diffrn_orient_matrix_UB_11 -0.0334270000
_diffrn_orient_matrix_UB_12 -0.2194145000
_diffrn_orient_matrix_UB_13 -0.0231771000
_diffrn_orient_matrix_UB_21 0.0561628000
_diffrn_orient_matrix_UB_22 -0.1309846000
_diffrn_orient_matrix_UB_23 0.0378985000
_diffrn_orient_matrix_UB_31 -0.0133675000
_diffrn_orient_matrix_UB_32 -0.0010480000
_diffrn_orient_matrix_UB_33 0.1322871000
_diffrn_radiation_monochromator graphite
_diffrn_radiation_probe x-ray
_diffrn_radiation_type 'Cu K\a'
_diffrn_radiation_wavelength 1.54184
_diffrn_reflns_av_R_equivalents 0.0404
_diffrn_reflns_av_unetI/netI 0.0443
_diffrn_reflns_Laue_measured_fraction_full 0.995
_diffrn_reflns_Laue_measured_fraction_max 0.969
_diffrn_reflns_limit_h_max 28
_diffrn_reflns_limit_h_min -28
_diffrn_reflns_limit_k_max 7
_diffrn_reflns_limit_k_min -6
_diffrn_reflns_limit_l_max 13
_diffrn_reflns_limit_l_min -10
_diffrn_reflns_number 8780
_diffrn_reflns_point_group_measured_fraction_full 0.995
_diffrn_reflns_point_group_measured_fraction_max 0.969
_diffrn_reflns_theta_full 67.684
_diffrn_reflns_theta_max 74.165
_diffrn_reflns_theta_min 3.829
_diffrn_source 'fine-focus sealed X-ray tube'
_diffrn_source_type 'Enhance (Cu) X-ray Source'
_exptl_absorpt_coefficient_mu 3.176
_exptl_absorpt_correction_T_max 1.00000
_exptl_absorpt_correction_T_min 0.60588
_exptl_absorpt_correction_type multi-scan
_exptl_absorpt_process_details
;
CrysAlisPro 1.171.39.20a (Rigaku Oxford Diffraction, 2015)
Empirical absorption correction using spherical harmonics,
 implemented in SCALE3 ABSPACK scaling algorithm.
;
_exptl_crystal_colour 'clear yellowish yellow'
_exptl_crystal_colour_lustre clear
_exptl_crystal_colour_modifier yellowish
_exptl_crystal_colour_primary yellow
_exptl_crystal_density_diffrn 1.336
_exptl_crystal_description plate
_exptl_crystal_F_000 656
_exptl_crystal_preparation Luminescent
_exptl_crystal_size_max 0.1
_exptl_crystal_size_mid 0.1
_exptl_crystal_size_min 0.05
_refine_diff_density_max 0.383
_refine_diff_density_min -0.282
_refine_diff_density_rms 0.049
_refine_ls_extinction_method none
_refine_ls_goodness_of_fit_ref 1.062
_refine_ls_hydrogen_treatment constr
_refine_ls_matrix_type full
_refine_ls_number_parameters 185
_refine_ls_number_reflns 3060
_refine_ls_number_restraints 0
_refine_ls_restrained_S_all 1.062
_refine_ls_R_factor_all 0.0575
_refine_ls_R_factor_gt 0.0469
_refine_ls_shift/su_max 0.000
_refine_ls_shift/su_mean 0.000
_refine_ls_structure_factor_coef Fsqd
_refine_ls_weighting_details 'w=1/[\s^2^(Fo^2^)+(0.0904P)^2^+0.0501P] where P=(Fo^2^+2Fc^2^)/3'
_refine_ls_weighting_scheme calc
_refine_ls_wR_factor_gt 0.1404
_refine_ls_wR_factor_ref 0.1492
_reflns_Friedel_coverage 0.000
_reflns_number_gt 2436
_reflns_number_total 3060
_reflns_threshold_expression 'I > 2\s(I)'
_cod_data_source_file d2ce00336h2.cif
_cod_data_source_block exp_3003
_cod_database_code 7244940
_shelx_shelxl_version_number 2018/3
_chemical_oxdiff_formula CHNOS
_chemical_oxdiff_usercomment YY-2
_shelx_space_group_comment
;
The symmetry employed for this shelxl refinement is uniquely defined
by the following loop, which should always be used as a source of
symmetry information in preference to the above space-group names.
They are only intended as comments.
;
_reflns_odcompleteness_completeness 99.48
_reflns_odcompleteness_iscentric 1
_reflns_odcompleteness_theta 66.97
_olex2_refinement_description
;
1. Others
 Sof(C1)=Sof(H1A)=Sof(H1B)=Sof(H1C)=FVAR(1)
2.a Ternary CH refined with riding coordinates:
 C00H(H00J)
2.b Secondary CH2 refined with riding coordinates:
 C00J(H00N,H00O)
2.c Aromatic/amide H refined with riding coordinates:
 C00B(H00B), C00C(H00C), C00D(H00D), C00E(H00E), C00F(H00F), C00G(H00G)
2.d Idealised Me refined as rotating group:
 N006(H00A,H00H,H00I), C00I(H00K,H00L,H00M), C1(H1A,H1B,H1C)
;
_olex2_submission_special_instructions 'No special instructions were received'
_oxdiff_exptl_absorpt_empirical_details
;
Empirical correction (ABSPACK) includes:
- Absorption correction using spherical harmonics
- Frame scaling
;
_oxdiff_exptl_absorpt_empirical_full_max 2.824
_oxdiff_exptl_absorpt_empirical_full_min 0.560

loop_
_space_group_symop_operation_xyz
'x, y, z'
'-x, y+1/2, -z+1/2'
'-x, -y, -z'
'x, -y-1/2, z-1/2'

loop_
_atom_site_label
_atom_site_type_symbol
_atom_site_fract_x
_atom_site_fract_y
_atom_site_fract_z
_atom_site_U_iso_or_equiv
_atom_site_adp_type
_atom_site_occupancy
_atom_site_site_symmetry_order
_atom_site_calc_flag
_atom_site_refinement_flags_posn
_atom_site_refinement_flags_adp
_atom_site_refinement_flags_occupancy
_atom_site_disorder_assembly
_atom_site_disorder_group
S001 S 0.42871(2) 0.62418(9) 0.87159(5) 0.0603(2) Uani 1 1 d . . . . .
S002 S 0.22498(3) 0.60337(11) 0.34688(5) 0.0712(2) Uani 1 1 d . . . . .
O003 O 0.23846(10) 0.4857(4) 0.24015(15) 0.0892(6) Uani 1 1 d . . . . .
O004 O 0.17499(8) 0.5099(4) 0.39435(15) 0.0884(6) Uani 1 1 d . . . . .
O005 O 0.22126(12) 0.8415(3) 0.32960(18) 0.1006(7) Uani 1 1 d . . . . .
N006 N 0.17917(10) 0.1189(4) 0.14215(18) 0.0727(6) Uani 1 1 d . . . . .
H00A H 0.182755 0.080361 0.066211 0.087 Uiso 1 1 calc R U . . .
H00H H 0.189500 0.005549 0.191323 0.087 Uiso 1 1 calc R U . . .
H00I H 0.201915 0.234762 0.163217 0.087 Uiso 1 1 calc R U . . .
C007 C 0.41193(10) 0.4283(4) 0.7590(2) 0.0560(5) Uani 1 1 d . . . . .
C008 C 0.36751(10) 0.4730(4) 0.65680(19) 0.0550(5) Uani 1 1 d . . . . .
C009 C 0.48290(9) 0.4605(4) 0.94603(19) 0.0569(5) Uani 1 1 d . . . . .
C00A C 0.28334(11) 0.5583(4) 0.4614(2) 0.0599(5) Uani 1 1 d . . . . .
C00B C 0.44637(11) 0.2451(4) 0.7817(2) 0.0656(6) Uani 1 1 d . . . . .
H00B H 0.443633 0.120302 0.732238 0.079 Uiso 1 1 calc R U . . .
C00C C 0.29605(11) 0.7158(4) 0.5501(2) 0.0663(6) Uani 1 1 d . . . . .
H00C H 0.276679 0.851088 0.545125 0.080 Uiso 1 1 calc R U . . .
C00D C 0.33770(11) 0.6722(4) 0.6466(2) 0.0650(6) Uani 1 1 d . . . . .
H00D H 0.345951 0.779474 0.706286 0.078 Uiso 1 1 calc R U . . .
C00E C 0.48614(11) 0.2633(4) 0.8866(2) 0.0654(6) Uani 1 1 d . . . . .
H00E H 0.512254 0.151754 0.913218 0.078 Uiso 1 1 calc R U . . .
C00F C 0.31310(13) 0.3593(5) 0.4684(2) 0.0769(7) Uani 1 1 d . . . . .
H00F H 0.305136 0.253611 0.407739 0.092 Uiso 1 1 calc R U . . .
C00G C 0.35451(13) 0.3177(5) 0.5649(2) 0.0768(7) Uani 1 1 d . . . . .
H00G H 0.374199 0.183076 0.568924 0.092 Uiso 1 1 calc R U . . .
C00H C 0.11837(17) 0.1789(8) 0.1516(4) 0.1168(13) Uani 1 1 d . . . . .
H00J H 0.117200 0.249183 0.230693 0.140 Uiso 1 1 calc R U . . .
C00I C 0.1011(3) 0.3603(12) 0.0515(6) 0.202(3) Uani 1 1 d . . . . .
H00K H 0.126250 0.486284 0.065876 0.304 Uiso 1 1 calc R U . . .
H00L H 0.061759 0.405524 0.054536 0.304 Uiso 1 1 calc R U . . .
H00M H 0.104850 0.299396 -0.026931 0.304 Uiso 1 1 calc R U . . .
C00J C 0.0822(3) -0.0257(13) 0.1484(7) 0.194(3) Uani 1 1 d . . . . .
H00N H 0.078053 -0.088204 0.067473 0.233 Uiso 1 1 calc R U . A 1
H00O H 0.101169 -0.135052 0.203692 0.233 Uiso 1 1 calc R U . A 1
C1 C 0.0258(6) 0.025(4) 0.1824(13) 0.317(16) Uani 0.592(19) 1 d . . P B 1
H1A H 0.027239 0.017629 0.268907 0.475 Uiso 0.592(19) 1 calc R U P B 1
H1B H -0.001805 -0.081283 0.145955 0.475 Uiso 0.592(19) 1 calc R U P B 1
H1C H 0.014519 0.170999 0.154970 0.475 Uiso 0.592(19) 1 calc R U P B 1

loop_
_atom_site_aniso_label
_atom_site_aniso_U_11
_atom_site_aniso_U_22
_atom_site_aniso_U_33
_atom_site_aniso_U_23
_atom_site_aniso_U_13
_atom_site_aniso_U_12
S001 0.0680(3) 0.0508(3) 0.0613(4) -0.0004(2) 0.0054(2) 0.0105(2)
S002 0.1014(5) 0.0620(4) 0.0470(3) 0.0066(2) -0.0035(3) -0.0085(3)
O003 0.1374(17) 0.0824(13) 0.0469(9) -0.0051(8) 0.0083(10) -0.0278(12)
O004 0.0864(13) 0.1162(18) 0.0592(10) 0.0138(10) -0.0042(9) -0.0086(11)
O005 0.155(2) 0.0623(11) 0.0741(12) 0.0088(9) -0.0281(12) -0.0002(12)
N006 0.0975(15) 0.0649(13) 0.0530(11) -0.0028(9) -0.0018(10) 0.0059(11)
C007 0.0632(12) 0.0503(11) 0.0565(12) 0.0025(9) 0.0155(9) 0.0037(9)
C008 0.0633(11) 0.0482(11) 0.0550(11) 0.0002(9) 0.0129(9) 0.0019(9)
C009 0.0588(11) 0.0549(12) 0.0583(12) 0.0066(10) 0.0129(9) 0.0063(10)
C00A 0.0777(13) 0.0538(12) 0.0487(11) 0.0009(10) 0.0096(10) -0.0049(11)
C00B 0.0789(15) 0.0525(12) 0.0671(14) -0.0038(11) 0.0156(11) 0.0093(11)
C00C 0.0801(15) 0.0511(12) 0.0653(14) -0.0061(10) -0.0009(11) 0.0075(11)
C00D 0.0780(14) 0.0554(12) 0.0596(13) -0.0127(10) -0.0001(11) 0.0070(11)
C00E 0.0725(13) 0.0575(13) 0.0671(14) 0.0054(11) 0.0123(11) 0.0149(11)
C00F 0.105(2) 0.0586(14) 0.0650(15) -0.0155(12) 0.0033(13) 0.0072(14)
C00G 0.0992(19) 0.0554(13) 0.0751(16) -0.0121(12) 0.0075(14) 0.0158(13)
C00H 0.107(3) 0.131(3) 0.109(3) -0.037(2) 0.000(2) 0.009(2)
C00I 0.201(6) 0.203(7) 0.183(5) -0.044(5) -0.060(4) 0.122(5)
C00J 0.124(4) 0.201(7) 0.247(7) -0.067(6) -0.014(4) -0.031(4)
C1 0.152(12) 0.57(4) 0.233(16) -0.125(19) 0.063(10) -0.121(17)

loop_
_atom_type_symbol
_atom_type_description
_atom_type_scat_dispersion_real
_atom_type_scat_dispersion_imag
_atom_type_scat_source
C C 0.0181 0.0091 'International Tables Vol C Tables 4.2.6.8 and 6.1.1.4'
H H 0.0000 0.0000 'International Tables Vol C Tables 4.2.6.8 and 6.1.1.4'
N N 0.0311 0.0180 'International Tables Vol C Tables 4.2.6.8 and 6.1.1.4'
O O 0.0492 0.0322 'International Tables Vol C Tables 4.2.6.8 and 6.1.1.4'
S S 0.3331 0.5567 'International Tables Vol C Tables 4.2.6.8 and 6.1.1.4'

loop_
_geom_angle_atom_site_label_1
_geom_angle_atom_site_label_2
_geom_angle_atom_site_label_3
_geom_angle
_geom_angle_site_symmetry_1
_geom_angle_site_symmetry_3
_geom_angle_publ_flag
C009 S001 C007 92.53(11) . . ?
O003 S002 C00A 106.95(13) . . ?
O004 S002 O003 111.82(13) . . ?
O004 S002 O005 113.34(16) . . ?
O004 S002 C00A 104.93(10) . . ?
O005 S002 O003 113.03(13) . . ?
O005 S002 C00A 106.04(12) . . ?
H00A N006 H00H 109.5 . . ?
H00A N006 H00I 109.5 . . ?
H00H N006 H00I 109.5 . . ?
C00H N006 H00A 109.5 . . ?
C00H N006 H00H 109.5 . . ?
C00H N006 H00I 109.5 . . ?
C008 C007 S001 120.77(16) . . ?
C00B C007 S001 109.93(18) . . ?
C00B C007 C008 129.3(2) . . ?
C00D C008 C007 121.5(2) . . ?
C00D C008 C00G 117.5(2) . . ?
C00G C008 C007 121.0(2) . . ?
C009 C009 S001 120.5(2) 3_667 . ?
C00E C009 S001 110.15(17) . . ?
C00E C009 C009 129.4(3) . 3_667 ?
C00C C00A S002 119.36(19) . . ?
C00C C00A C00F 119.8(2) . . ?
C00F C00A S002 120.64(19) . . ?
C007 C00B H00B 123.1 . . ?
C007 C00B C00E 113.7(2) . . ?
C00E C00B H00B 123.1 . . ?
C00A C00C H00C 120.2 . . ?
C00A C00C C00D 119.7(2) . . ?
C00D C00C H00C 120.2 . . ?
C008 C00D H00D 119.1 . . ?
C00C C00D C008 121.7(2) . . ?
C00C C00D H00D 119.1 . . ?
C009 C00E C00B 113.6(2) . . ?
C009 C00E H00E 123.2 . . ?
C00B C00E H00E 123.2 . . ?
C00A C00F H00F 120.0 . . ?
C00G C00F C00A 120.0(2) . . ?
C00G C00F H00F 120.0 . . ?
C008 C00G H00G 119.4 . . ?
C00F C00G C008 121.3(2) . . ?
C00F C00G H00G 119.4 . . ?
N006 C00H H00J 107.6 . . ?
N006 C00H C00I 106.4(4) . . ?
N006 C00H C00J 109.8(4) . . ?
C00I C00H H00J 107.6 . . ?
C00J C00H H00J 107.6 . . ?
C00J C00H C00I 117.5(5) . . ?
C00H C00I H00K 109.5 . . ?
C00H C00I H00L 109.5 . . ?
C00H C00I H00M 109.5 . . ?
H00K C00I H00L 109.5 . . ?
H00K C00I H00M 109.5 . . ?
H00L C00I H00M 109.5 . . ?
C00H C00J H00N 109.6 . . ?
C00H C00J H00O 109.6 . . ?
H00N C00J H00O 108.1 . . ?
C1 C00J C00H 110.4(10) . . ?
C1 C00J H00N 109.6 . . ?
C1 C00J H00O 109.6 . . ?
C00J C1 H1A 109.5 . . ?
C00J C1 H1B 109.5 . . ?
C00J C1 H1C 109.5 . . ?
H1A C1 H1B 109.5 . . ?
H1A C1 H1C 109.5 . . ?
H1B C1 H1C 109.5 . . ?

loop_
_geom_bond_atom_site_label_1
_geom_bond_atom_site_label_2
_geom_bond_distance
_geom_bond_site_symmetry_2
_geom_bond_publ_flag
S001 C007 1.731(2) . ?
S001 C009 1.730(2) . ?
S002 O003 1.4502(19) . ?
S002 O004 1.449(2) . ?
S002 O005 1.450(2) . ?
S002 C00A 1.766(3) . ?
N006 H00A 0.8900 . ?
N006 H00H 0.8900 . ?
N006 H00I 0.8900 . ?
N006 C00H 1.476(4) . ?
C007 C008 1.465(3) . ?
C007 C00B 1.370(3) . ?
C008 C00D 1.384(3) . ?
C008 C00G 1.392(3) . ?
C009 C009 1.438(5) 3_667 ?
C009 C00E 1.366(3) . ?
C00A C00C 1.375(3) . ?
C00A C00F 1.382(4) . ?
C00B H00B 0.9300 . ?
C00B C00E 1.402(3) . ?
C00C H00C 0.9300 . ?
C00C C00D 1.381(3) . ?
C00D H00D 0.9300 . ?
C00E H00E 0.9300 . ?
C00F H00F 0.9300 . ?
C00F C00G 1.376(4) . ?
C00G H00G 0.9300 . ?
C00H H00J 0.9800 . ?
C00H C00I 1.578(8) . ?
C00H C00J 1.491(8) . ?
C00I H00K 0.9600 . ?
C00I H00L 0.9600 . ?
C00I H00M 0.9600 . ?
C00J H00N 0.9700 . ?
C00J H00O 0.9700 . ?
C00J C1 1.440(15) . ?
C1 H1A 0.9600 . ?
C1 H1B 0.9600 . ?
C1 H1C 0.9600 . ?

loop_
_geom_torsion_atom_site_label_1
_geom_torsion_atom_site_label_2
_geom_torsion_atom_site_label_3
_geom_torsion_atom_site_label_4
_geom_torsion
_geom_torsion_site_symmetry_1
_geom_torsion_site_symmetry_2
_geom_torsion_site_symmetry_3
_geom_torsion_site_symmetry_4
_geom_torsion_publ_flag
S001 C007 C008 C00D 0.2(3) . . . . ?
S001 C007 C008 C00G 178.91(19) . . . . ?
S001 C007 C00B C00E -1.0(3) . . . . ?
S001 C009 C00E C00B 1.0(3) . . . . ?
S002 C00A C00C C00D 173.5(2) . . . . ?
S002 C00A C00F C00G -173.4(2) . . . . ?
O003 S002 C00A C00C 151.6(2) . . . . ?
O003 S002 C00A C00F -33.8(2) . . . . ?
O004 S002 C00A C00C -89.5(2) . . . . ?
O004 S002 C00A C00F 85.1(2) . . . . ?
O005 S002 C00A C00C 30.7(2) . . . . ?
O005 S002 C00A C00F -154.6(2) . . . . ?
N006 C00H C00J C1 168.1(8) . . . . ?
C007 S001 C009 C009 178.3(2) . . . 3_667 ?
C007 S001 C009 C00E -1.29(18) . . . . ?
C007 C008 C00D C00C 179.6(2) . . . . ?
C007 C008 C00G C00F -179.6(2) . . . . ?
C007 C00B C00E C009 0.0(3) . . . . ?
C008 C007 C00B C00E 177.4(2) . . . . ?
C009 S001 C007 C008 -177.26(17) . . . . ?
C009 S001 C007 C00B 1.28(18) . . . . ?
C009 C009 C00E C00B -178.6(3) 3_667 . . . ?
C00A C00C C00D C008 0.2(4) . . . . ?
C00A C00F C00G C008 -0.2(4) . . . . ?
C00B C007 C008 C00D -178.1(2) . . . . ?
C00B C007 C008 C00G 0.7(4) . . . . ?
C00C C00A C00F C00G 1.2(4) . . . . ?
C00D C008 C00G C00F -0.8(4) . . . . ?
C00F C00A C00C C00D -1.2(4) . . . . ?
C00G C008 C00D C00C 0.8(4) . . . . ?
C00I C00H C00J C1 -70.1(10) . . . . ?
